data_2013656
loop_
_publ_author_name
'Redhammer, G\"unther R.'
'Roth, G.'

_publ_section_title
;
 Lithium and sodium yttrium orthosilicate oxyapatite,
 LiY~9~(SiO~4~)~6~O~2~ and NaY~9~(SiO~4~)~6~O~2~, at both 100K and near
 room temperature
;
_journal_issue 12
_journal_name_full 'Acta Crystallographica Section C'
_journal_page_first i120
_journal_page_last i124
_journal_paper_doi 10.1107/S0108270103023321
_journal_volume 59
_journal_year 2003
_chemical_formula_iupac 'Li Y9 (Si O4)6 O2'
_chemical_formula_moiety 'Li1 O26 Si6 Y9'
_chemical_formula_sum 'Li O26 Si6 Y9'
_chemical_formula_weight 1391.76
_space_group_IT_number 176
_symmetry_cell_setting hexagonal
_symmetry_space_group_name_Hall '-P 6c'
_symmetry_space_group_name_H-M 'P 63/m'
_audit_creation_method 'WinGX routine CIF_UPDATE'
_cell_angle_alpha 90
_cell_angle_beta 90
_cell_angle_gamma 120
_cell_formula_units_Z 1
_cell_length_a 9.3376(14)
_cell_length_b 9.3376(14)
_cell_length_c 6.7321(10)
_cell_measurement_reflns_used 3117
_cell_measurement_temperature 295.0(10)
_cell_measurement_theta_max 27.77
_cell_measurement_theta_min 2.9
_cell_volume 508.34(13)
_computing_cell_refinement X-AREA
_computing_data_collection 'X-AREA (Stoe & Cie, 2002)'
_computing_data_reduction X-AREA
_computing_molecular_graphics 'Diamond (Brandenburg & Berndt 1999)'
_computing_publication_material 'WinGX (Farrugia, 1999)'
_computing_structure_refinement 'SHELXL97 (Sheldrick, 1997)'
_computing_structure_solution 'SHELXS97 (Sheldrick, 1997)'
_diffrn_ambient_temperature 295.0(10)
_diffrn_measured_fraction_theta_full 1
_diffrn_measured_fraction_theta_max 1
_diffrn_measurement_device '2-circle goniometer'
_diffrn_measurement_device_type 'STOE IPDS 2'
_diffrn_measurement_method 'rotation method'
_diffrn_radiation_type MoK\a
_diffrn_radiation_wavelength 0.71073
_diffrn_reflns_av_R_equivalents 0.0911
_diffrn_reflns_limit_h_max 11
_diffrn_reflns_limit_h_min -11
_diffrn_reflns_limit_k_max 11
_diffrn_reflns_limit_k_min -11
_diffrn_reflns_limit_l_max 8
_diffrn_reflns_limit_l_min -8
_diffrn_reflns_number 4204
_diffrn_reflns_theta_full 26.36
_diffrn_reflns_theta_max 26.36
_diffrn_reflns_theta_min 2.52
_diffrn_standards_decay_% 0
_diffrn_standards_interval_count 0
_diffrn_standards_interval_time 0
_diffrn_standards_number 0
_exptl_absorpt_coefficient_mu 25.85
_exptl_absorpt_correction_T_max 0.167
_exptl_absorpt_correction_T_min 0.023
_exptl_absorpt_correction_type numerical
_exptl_absorpt_process_details 'via equivalents using Stoe X-SHAPE and X-RED (Stoe & Cie, 1996)'
_exptl_crystal_colour colourless
_exptl_crystal_density_diffrn 4.546
_exptl_crystal_density_method 'not measured'
_exptl_crystal_description prism
_exptl_crystal_F_000 646
_exptl_crystal_size_max 0.16
_exptl_crystal_size_mid 0.08
_exptl_crystal_size_min 0.08
_refine_diff_density_max 0.978
_refine_diff_density_min -0.566
_refine_ls_extinction_coef 0.051(3)
_refine_ls_extinction_expression Fc^*^=kFc[1+0.001xFc^2^\l^3^/sin(2\q)]^-1/4^
_refine_ls_extinction_method SHELXL97
_refine_ls_goodness_of_fit_ref 1.067
_refine_ls_hydrogen_treatment none
_refine_ls_matrix_type full
_refine_ls_number_parameters 46
_refine_ls_number_reflns 382
_refine_ls_number_restraints 0
_refine_ls_restrained_S_all 1.067
_refine_ls_R_factor_gt 0.0312
_refine_ls_shift/su_max 0
_refine_ls_structure_factor_coef Fsqd
_refine_ls_weighting_details 'calc w=1/[\s^2^(Fo^2^)+(0.013P)^2^] where P=(Fo^2^+2Fc^2^)/3'
_refine_ls_weighting_scheme calc
_refine_ls_wR_factor_ref 0.0542
_reflns_number_gt 325
_reflns_number_total 382
_reflns_threshold_expression 'I > 2\s(I)'
_cod_data_source_file ln1182.cif
_cod_data_source_block LiY296K
_cod_original_sg_symbol_H-M P63/m
_cod_original_formula_sum 'Li1 O26 Si6 Y9'
_cod_database_code 2013656
_cod_database_fobs_code 2013656

loop_
_symmetry_equiv_pos_as_xyz
'x, y, z'
'-x, -y, z+1/2'
'-y, x-y, z'
'-x+y, -x, z'
'x-y, x, z+1/2'
'y, -x+y, z+1/2'
'-x, -y, -z'
'x, y, -z-1/2'
'y, -x+y, -z'
'x-y, x, -z'
'-x+y, -x, -z-1/2'
'-y, x-y, -z-1/2'

loop_
_atom_site_label
_atom_site_fract_x
_atom_site_fract_y
_atom_site_fract_z
_atom_site_U_iso_or_equiv
_atom_site_adp_type
_atom_site_calc_flag
_atom_site_refinement_flags
_atom_site_occupancy
_atom_site_disorder_assembly
_atom_site_disorder_group
_atom_site_type_symbol
Y1 0.23327(8) 0.23732(9) 0.25 0.0029(3) Uani d SP 1 . . Y
Y2 0.3333 0.6667 0.49869(18) 0.0083(5) Uani d SP 0.75 . . Y
Li 0.3333 0.6667 0.49869(18) 0.008(3) Uani d SP 0.25 . . Li
Si 0.4009(3) 0.0269(3) 0.25 0.0028(8) Uani d SP 1 . . Si
O4 0 0 0.25 0.017(3) Uani d SP 1 . . O
O1 0.6005(7) 0.1255(7) 0.25 0.0089(19) Uani d SP 1 . . O
O2 0.3195(8) -0.1700(7) 0.25 0.0154(19) Uani d SP 1 . . O
O3 0.3394(7) 0.0889(6) 0.0599(6) 0.0200(16) Uani d . 1 . . O

loop_
_atom_site_aniso_label
_atom_site_aniso_U_11
_atom_site_aniso_U_22
_atom_site_aniso_U_33
_atom_site_aniso_U_12
_atom_site_aniso_U_13
_atom_site_aniso_U_23
Y1 0.0045(4) 0.0025(4) 0.0016(4) 0.0017(3) 0 0
Y2 0.0067(5) 0.0067(5) 0.0114(7) 0.0033(3) 0 0
Li 0.007(5) 0.007(5) 0.0114(5) 0.003(2) 0 0
Si 0.0048(12) 0.0041(12) 0.0005(10) 0.0029(9) 0 0
O4 0.014(4) 0.014(4) 0.023(6) 0.007(2) 0 0
O1 0.010(3) 0.013(3) 0.008(3) 0.009(3) 0 0
O2 0.030(4) 0.004(3) 0.011(3) 0.008(3) 0 0
O3 0.042(3) 0.021(3) 0.012(2) 0.026(2) -0.0180(18) -0.0125(16)

loop_
_atom_type_symbol
_atom_type_description
_atom_type_scat_dispersion_real
_atom_type_scat_dispersion_imag
_atom_type_scat_source
O O 0.0106 0.006 'International Tables Vol C Tables 4.2.6.8 and 6.1.1.4'
Si Si 0.0817 0.0704 'International Tables Vol C Tables 4.2.6.8 and 6.1.1.4'
Y Y -2.7962 3.5667 'International Tables Vol C Tables 4.2.6.8 and 6.1.1.4'
Li Li -0.0003 0.0001 'International Tables Vol C Tables 4.2.6.8 and 6.1.1.4'

loop_
_geom_angle_atom_site_label_1
_geom_angle_atom_site_label_2
_geom_angle_atom_site_label_3
_geom_angle_site_symmetry_1
_geom_angle_site_symmetry_3
_geom_angle
_geom_angle_publ_flag
O4 Y1 O3 . 5 104.50(14) ?
O3 Y1 O3 5 10 134.1(3) ?
O4 Y1 O1 . 4_665 152.85(14) ?
O3 Y1 O1 5 4_665 85.05(13) ?
O4 Y1 O3 . . 84.62(13) ?
O3 Y1 O3 5 . 139.54(17) ?
O3 Y1 O3 10 . 77.98(9) ?
O1 Y1 O3 4_665 . 72.41(18) ?
O4 Y1 O3 . 8_556 84.62(13) ?
O3 Y1 O3 . 8_556 63.50(19) ?
O4 Y1 O2 . 3 109.92(13) ?
O3 Y1 O2 5 3 68.50(13) ?
O1 Y1 O2 4_665 3 97.23(19) ?
O3 Y1 O2 . 3 145.74(11) ?
O2 Y2 O2 1_565 3 73.33(17) ?
O2 Y2 O1 1_565 7_666 93.06(15) ?
O2 Y2 O1 3 7_666 153.7(2) ?
O2 Y2 O1 4_665 7_666 125.1(2) ?
O2 Y2 O1 4_665 9_566 153.7(2) ?
O1 Y2 O1 7_666 9_566 76.19(16) ?
O2 Y2 O3 1_565 6_565 66.40(16) ?
O2 Y2 O3 3 6_565 88.09(18) ?
O2 Y2 O3 4_665 6_565 139.06(15) ?
O1 Y2 O3 7_666 6_565 65.66(17) ?
O1 Y2 O3 9_566 6_565 60.09(16) ?
O1 Y2 O3 10_556 6_565 126.79(14) ?
O3 Y2 O3 6_565 2_665 117.85(4) ?
O2 Si O1 . . 113.9(3) yes
O2 Si O3 . . 111.1(2) yes
O1 Si O3 . . 108.1(3) yes
O3 Si O3 . 8_556 104.0(3) yes

loop_
_geom_bond_atom_site_label_1
_geom_bond_atom_site_label_2
_geom_bond_site_symmetry_2
_geom_bond_distance
_geom_bond_publ_flag
Y1 O4 . 2.1973(7) yes
Y1 O3 5 2.266(4) yes
Y1 O1 4_665 2.364(6) yes
Y1 O3 . 2.432(4) yes
Y1 O2 3 2.699(6) yes
Y1 Si . 3.064(2) ?
Y1 Si 3 3.261(2) ?
Y1 Y1 4 3.8059(13) ?
Y1 Y2 . 4.0004(10) ?
Y2 O2 1_565 2.312(4) yes
Y2 O1 7_666 2.411(4) yes
Y2 O3 6_565 2.782(6) yes
Y2 Si 7_666 3.1793(19) ?
Si O2 . 1.600(6) yes
Si O1 . 1.614(6) yes
Si O3 . 1.623(4) yes
